data_4023468
loop_
_publ_author_name
'Marek J. Potrzebowski'
'Wojciech M. Potrzebowski'
'Agata Jeziorna'
'Wlodzimierz Ciesielski'
'Jaros\/law Gajda'
'Grzegorz D. Bujacz'
'Maksymilian Chruszcz'
'Wladek Minor'

_publ_section_title
;
 Synthesis and Solid-State Study of Supramolecular Host-Guest
 Assemblies: Bis[6-O,6-O'-(1,2:3,4-diisopropylidene-\a-D-
 galactopyranosyl)thiophosphoryl] Dichalcogenides
;
_journal_name_full 'Journal of Organic Chemistry'
_journal_page_first 4388
_journal_page_last 4397
_journal_paper_doi 10.1021/jo8002997
_journal_volume 73
_journal_year 2008
_chemical_absolute_configuration ad
_chemical_formula_moiety 'C48 H74 O24 P2 S2 Se2, 2(C3 H8 O)'
_chemical_formula_sum 'C54 H90 O26 P2 S2 Se2'
_chemical_formula_weight 1439.24
_space_group_IT_number 145
_symmetry_cell_setting trigonal
_symmetry_Int_Tables_number 145
_symmetry_space_group_name_Hall 'P 32'
_symmetry_space_group_name_H-M 'P 32'
_atom_sites_solution_hydrogens geom
_atom_sites_solution_primary direct
_atom_sites_solution_secondary difmap
_audit_creation_method SHELXL-97
_cell_angle_alpha 90.00
_cell_angle_beta 90.00
_cell_angle_gamma 120.00
_cell_formula_units_Z 3
_cell_length_a 11.883
_cell_length_b 11.883
_cell_length_c 43.699
_cell_measurement_reflns_used 922
_cell_measurement_temperature 293(2)
_cell_measurement_theta_max 23.53
_cell_measurement_theta_min 2.03
_cell_volume 5343.8
_computing_cell_refinement 'Bruker SMART'
_computing_data_collection 'Bruker SMART'
_computing_data_reduction 'Bruker SAINT'
_computing_molecular_graphics 'Bruker SHELXTL'
_computing_publication_material 'Bruker SHELXTL'
_computing_structure_refinement 'SHELXL-97 (Sheldrick, 1997)'
_computing_structure_solution 'SHELXS-97 (Sheldrick, 1990)'
_diffrn_ambient_temperature 293(2)
_diffrn_measured_fraction_theta_full 0.969
_diffrn_measured_fraction_theta_max 0.969
_diffrn_measurement_device_type 'CCD area detector'
_diffrn_measurement_method 'omega scans'
_diffrn_radiation_monochromator graphite
_diffrn_radiation_source 'fine-focus sealed tube'
_diffrn_radiation_type MoK\a
_diffrn_radiation_wavelength 0.71068
_diffrn_reflns_av_R_equivalents 0.0310
_diffrn_reflns_av_sigmaI/netI 0.0409
_diffrn_reflns_limit_h_max 15
_diffrn_reflns_limit_h_min -15
_diffrn_reflns_limit_k_max 15
_diffrn_reflns_limit_k_min -15
_diffrn_reflns_limit_l_max 58
_diffrn_reflns_limit_l_min -58
_diffrn_reflns_number 93310
_diffrn_reflns_theta_full 28.51
_diffrn_reflns_theta_max 28.51
_diffrn_reflns_theta_min 1.98
_exptl_absorpt_coefficient_mu 1.214
_exptl_absorpt_correction_T_max 0.84
_exptl_absorpt_correction_T_min 0.78
_exptl_absorpt_correction_type multi-scan
_exptl_absorpt_process_details '(SADABS, Sheldrick, G.M.)'
_exptl_crystal_colour yellow
_exptl_crystal_density_diffrn 1.342
_exptl_crystal_density_method 'not measured'
_exptl_crystal_description block
_exptl_crystal_F_000 2256
_exptl_crystal_size_max 0.20
_exptl_crystal_size_mid 0.18
_exptl_crystal_size_min 0.14
_refine_diff_density_max 0.431
_refine_diff_density_min -0.358
_refine_diff_density_rms 0.059
_refine_ls_abs_structure_details 'Flack H D (1983), Acta Cryst. A39, 876-881'
_refine_ls_abs_structure_Flack 0.056(6)
_refine_ls_extinction_method none
_refine_ls_goodness_of_fit_ref 1.045
_refine_ls_hydrogen_treatment constr
_refine_ls_matrix_type full
_refine_ls_number_parameters 735
_refine_ls_number_reflns 17025
_refine_ls_number_restraints 7
_refine_ls_restrained_S_all 1.045
_refine_ls_R_factor_all 0.0639
_refine_ls_R_factor_gt 0.0483
_refine_ls_shift/su_max 0.001
_refine_ls_shift/su_mean 0.000
_refine_ls_structure_factor_coef Fsqd
_refine_ls_weighting_details 'calc w=1/[\s^2^(Fo^2^)+(0.0677P)^2^+2.4423P] where P=(Fo^2^+2Fc^2^)/3'
_refine_ls_weighting_scheme calc
_refine_ls_wR_factor_gt 0.1275
_refine_ls_wR_factor_ref 0.1345
_reflns_number_gt 13721
_reflns_number_total 17025
_reflns_threshold_expression >2sigma(I)
_cod_data_source_file jo8002997-File006.cif
_cod_data_source_block struktury_dise
_cod_original_sg_symbol_Hall P32
_cod_database_code 4023468

loop_
_symmetry_equiv_pos_as_xyz
'x, y, z'
'-y, x-y, z+2/3'
'-x+y, -x, z+1/3'

loop_
_atom_site_label
_atom_site_type_symbol
_atom_site_fract_x
_atom_site_fract_y
_atom_site_fract_z
_atom_site_U_iso_or_equiv
_atom_site_adp_type
_atom_site_occupancy
_atom_site_symmetry_multiplicity
_atom_site_calc_flag
_atom_site_refinement_flags
_atom_site_disorder_assembly
_atom_site_disorder_group
Se1 Se 0.34375(4) 0.84819(5) 0.117944(11) 0.06112(12) Uani 1 1 d . . .
Se2 Se 0.33653(4) 1.02453(4) 0.096332(11) 0.05988(12) Uani 1 1 d . . .
P3 P 0.16282(9) 0.93483(9) 0.06602(2) 0.0432(2) Uani 1 1 d . . .
P4 P 0.17859(10) 0.76011(10) 0.15063(2) 0.0463(2) Uani 1 1 d . . .
S1 S 0.18932(17) 1.06575(14) 0.03674(3) 0.0801(4) Uani 1 1 d . . .
S2 S 0.22086(17) 0.66051(15) 0.17780(4) 0.0856(4) Uani 1 1 d . . .
O6A O 0.1414(3) 0.8006(2) 0.05431(7) 0.0495(6) Uani 1 1 d . . .
O6B O 0.1566(3) 0.8705(3) 0.16381(7) 0.0514(6) Uani 1 1 d . . .
O2D O -0.3397(3) 0.6846(3) 0.15862(8) 0.0620(7) Uani 1 1 d . . .
O2C O -0.3497(3) 0.4949(3) 0.06667(8) 0.0568(7) Uani 1 1 d . . .
O1D O -0.1565(3) 0.9650(3) 0.13374(8) 0.0628(8) Uani 1 1 d . . .
O6C O 0.0469(2) 0.6866(3) 0.13234(6) 0.0498(6) Uani 1 1 d . . .
C6C C 0.0116(4) 0.5666(4) 0.11674(10) 0.0511(9) Uani 1 1 d . . .
H6C1 H 0.0118 0.5037 0.1308 0.061 Uiso 1 1 calc R . .
H6C2 H 0.0724 0.5813 0.1003 0.061 Uiso 1 1 calc R . .
C6B C 0.2576(4) 0.9739(4) 0.18156(10) 0.0533(9) Uani 1 1 d . . .
H6B1 H 0.3142 1.0460 0.1684 0.064 Uiso 1 1 calc R . .
H6B2 H 0.3095 0.9434 0.1919 0.064 Uiso 1 1 calc R . .
O1C O -0.1589(3) 0.4008(3) 0.08853(8) 0.0619(8) Uani 1 1 d . . .
O6D O 0.0378(2) 0.8788(2) 0.08673(6) 0.0460(6) Uani 1 1 d . . .
O1B O 0.2983(3) 1.1141(3) 0.22233(7) 0.0568(7) Uani 1 1 d . . .
C4C C -0.2233(4) 0.4954(4) 0.12873(10) 0.0499(9) Uani 1 1 d . . .
H4C H -0.2104 0.5785 0.1364 0.060 Uiso 1 1 calc R . .
C5C C -0.1250(3) 0.5178(3) 0.10394(9) 0.0443(8) Uani 1 1 d . . .
H5C H -0.1224 0.5813 0.0892 0.053 Uiso 1 1 calc R . .
O1'C O -0.2444(3) 0.4095(3) 0.04152(8) 0.0674(8) Uani 1 1 d . . .
C4A C 0.0786(4) 0.5564(4) 0.02566(10) 0.0533(9) Uani 1 1 d . . .
H4A H 0.0031 0.5481 0.0367 0.064 Uiso 1 1 calc R . .
O3A O 0.1608(4) 0.5366(3) 0.04577(8) 0.0676(8) Uani 1 1 d . . .
O4C O 0.5926(3) 1.2888(3) 0.13190(9) 0.0731(9) Uani 1 1 d . . .
C4D C -0.2306(4) 0.7983(4) 0.09484(10) 0.0502(9) Uani 1 1 d . . .
C5A C 0.1533(4) 0.6888(4) 0.01081(9) 0.0484(8) Uani 1 1 d . . .
H5A H 0.0925 0.7081 0.0001 0.058 Uiso 1 1 calc R . .
O4A O 0.1140(4) 0.3907(3) 0.00799(8) 0.0732(9) Uani 1 1 d . . .
O1A O 0.2454(3) 0.6901(3) -0.01070(7) 0.0636(8) Uani 1 1 d . . .
C5D C -0.1241(4) 0.8781(4) 0.11826(10) 0.0498(9) Uani 1 1 d . . .
C6D C 0.0055(4) 0.9644(4) 0.10285(10) 0.0479(8) Uani 1 1 d . . .
H6D1 H -0.0012 1.0237 0.0887 0.058 Uiso 1 1 calc R . .
H6D2 H 0.0716 1.0148 0.1180 0.058 Uiso 1 1 calc R . .
O4B O 0.1725(4) 1.2871(3) 0.20209(8) 0.0751(10) Uani 1 1 d . . .
C6A C 0.2330(4) 0.7968(4) 0.03282(10) 0.0533(9) Uani 1 1 d . . .
H6A1 H 0.2947 0.7800 0.0435 0.064 Uiso 1 1 calc R . .
H6A2 H 0.2806 0.8789 0.0221 0.064 Uiso 1 1 calc R . .
O1'A O 0.1520(5) 0.6827(5) -0.05804(9) 0.0957(13) Uani 1 1 d . . .
C2D C -0.3696(4) 0.7688(5) 0.14238(12) 0.0619(11) Uani 1 1 d . . .
H2D H -0.4555 0.7534 0.1485 0.074 Uiso 1 1 calc R . .
C7C C -0.3087(5) 0.4835(5) 0.03666(12) 0.0659(11) Uani 1 1 d . . .
O3B O 0.1875(4) 1.1609(3) 0.16631(7) 0.0695(9) Uani 1 1 d . . .
C5B C 0.1905(4) 1.0171(4) 0.20500(9) 0.0471(8) Uani 1 1 d . . .
H5B H 0.1340 0.9440 0.2183 0.057 Uiso 1 1 calc R . .
O4D O -0.4137(3) 0.8226(4) 0.09395(9) 0.0732(9) Uani 1 1 d . . .
O3C O -0.2122(3) 0.4230(4) 0.15250(9) 0.0760(10) Uani 1 1 d . . .
C2C C -0.3753(4) 0.3821(4) 0.08323(11) 0.0581(10) Uani 1 1 d . . .
H2C H -0.4625 0.3108 0.0783 0.070 Uiso 1 1 calc R . .
O2B O 0.0377(4) 1.0373(5) 0.25953(8) 0.0828(11) Uani 1 1 d . . .
C3C C -0.3646(4) 0.4094(4) 0.11682(11) 0.0574(10) Uani 1 1 d . . .
H3C H -0.4186 0.4469 0.1227 0.069 Uiso 1 1 calc R . .
O3D O -0.2253(3) 0.8766(4) 0.07027(8) 0.0703(9) Uani 1 1 d . . .
O1'B O 0.2315(4) 1.0568(5) 0.27211(8) 0.0861(11) Uani 1 1 d . . .
C3D C -0.3681(4) 0.7455(5) 0.10855(12) 0.0602(10) Uani 1 1 d . . .
H3D H -0.4240 0.6532 0.1036 0.072 Uiso 1 1 calc R . .
O1'D O -0.2296(4) 0.8816(3) 0.18192(8) 0.0763(10) Uani 1 1 d . . .
C11D C -0.3212(8) 1.0071(7) 0.06091(18) 0.100(2) Uani 1 1 d . . .
H11A H -0.4024 1.0048 0.0581 0.150 Uiso 1 1 calc R . .
H11B H -0.2684 1.0427 0.0430 0.150 Uiso 1 1 calc R . .
H11C H -0.2768 1.0603 0.0783 0.150 Uiso 1 1 calc R . .
O2A O -0.0386(4) 0.5242(4) -0.03942(9) 0.0845(11) Uani 1 1 d . . .
C10D C -0.3458(5) 0.8727(5) 0.06614(12) 0.0635(11) Uani 1 1 d . . .
C1C C -0.2715(4) 0.3520(4) 0.07042(12) 0.0623(11) Uani 1 1 d . . .
H1C H -0.3099 0.2578 0.0682 0.075 Uiso 1 1 calc R . .
C10B C 0.1864(6) 1.2792(5) 0.17013(12) 0.0701(13) Uani 1 1 d . . .
C3A C 0.0356(5) 0.4460(4) 0.00185(11) 0.0636(11) Uani 1 1 d . . .
H3A H -0.0560 0.3809 0.0051 0.076 Uiso 1 1 calc R . .
C10C C 0.6676(5) 1.3106(4) 0.15857(13) 0.0682(12) Uani 1 1 d . . .
C2A C 0.0558(6) 0.4900(5) -0.03089(12) 0.0734(14) Uani 1 1 d . . .
H2A H 0.0477 0.4197 -0.0441 0.088 Uiso 1 1 calc R . .
C10A C 0.1504(5) 0.4138(4) 0.03900(13) 0.0661(12) Uani 1 1 d . . .
C7D C -0.2917(5) 0.7443(5) 0.18809(12) 0.0713(13) Uani 1 1 d . . .
C1B C 0.2588(6) 1.1485(5) 0.24900(11) 0.0692(12) Uani 1 1 d . . .
H1B H 0.3292 1.2329 0.2560 0.083 Uiso 1 1 calc R . .
C4B C 0.1139(4) 1.0732(4) 0.19086(9) 0.0524(9) Uani 1 1 d . . .
H4B H 0.0303 1.0036 0.1832 0.063 Uiso 1 1 calc R . .
C1A C 0.1859(6) 0.6127(5) -0.03688(11) 0.0756(14) Uani 1 1 d . . .
H1A H 0.2458 0.5896 -0.0466 0.091 Uiso 1 1 calc R . .
C1D C -0.2652(5) 0.9031(5) 0.15299(12) 0.0658(12) Uani 1 1 d . . .
H1D H -0.3040 0.9587 0.1551 0.079 Uiso 1 1 calc R . .
C12C C 0.6046(6) 1.3322(6) 0.18640(15) 0.0882(17) Uani 1 1 d . . .
H12A H 0.6584 1.3468 0.2040 0.132 Uiso 1 1 calc R . .
H12B H 0.5208 1.2569 0.1897 0.132 Uiso 1 1 calc R . .
H12C H 0.5946 1.4066 0.1831 0.132 Uiso 1 1 calc R . .
C8C C -0.2138(6) 0.6139(6) 0.02460(14) 0.0845(16) Uani 1 1 d . . .
H8C1 H -0.2568 0.6629 0.0211 0.127 Uiso 1 1 calc R . .
H8C2 H -0.1782 0.6045 0.0057 0.127 Uiso 1 1 calc R . .
H8C3 H -0.1451 0.6586 0.0392 0.127 Uiso 1 1 calc R . .
C9D C -0.4038(8) 0.7051(8) 0.21024(16) 0.107(2) Uani 1 1 d . . .
H9D1 H -0.4440 0.6137 0.2144 0.160 Uiso 1 1 calc R . .
H9D2 H -0.4665 0.7237 0.2013 0.160 Uiso 1 1 calc R . .
H9D3 H -0.3717 0.7530 0.2290 0.160 Uiso 1 1 calc R . .
C9C C -0.4267(6) 0.4055(8) 0.01602(16) 0.097(2) Uani 1 1 d . . .
H9C1 H -0.4699 0.4544 0.0125 0.145 Uiso 1 1 calc R . .
H9C2 H -0.4856 0.3247 0.0258 0.145 Uiso 1 1 calc R . .
H9C3 H -0.3987 0.3885 -0.0032 0.145 Uiso 1 1 calc R . .
C12B C 0.3171(8) 1.3885(7) 0.1607(2) 0.116(3) Uani 1 1 d . . .
H12D H 0.3276 1.3846 0.1390 0.174 Uiso 1 1 calc R . .
H12E H 0.3840 1.3807 0.1712 0.174 Uiso 1 1 calc R . .
H12F H 0.3235 1.4700 0.1658 0.174 Uiso 1 1 calc R . .
C7B C 0.1031(6) 1.0096(7) 0.28352(12) 0.0837(16) Uani 1 1 d . . .
C12D C -0.4200(6) 0.7798(7) 0.04031(16) 0.0885(17) Uani 1 1 d . . .
H12G H -0.5015 0.7769 0.0374 0.133 Uiso 1 1 calc R . .
H12H H -0.4357 0.6945 0.0453 0.133 Uiso 1 1 calc R . .
H12I H -0.3699 0.8091 0.0218 0.133 Uiso 1 1 calc R . .
C8D C -0.1910(7) 0.7115(7) 0.19897(14) 0.0883(17) Uani 1 1 d . . .
H8D1 H -0.2319 0.6200 0.2031 0.132 Uiso 1 1 calc R . .
H8D2 H -0.1510 0.7592 0.2173 0.132 Uiso 1 1 calc R . .
H8D3 H -0.1260 0.7343 0.1834 0.132 Uiso 1 1 calc R . .
C3B C 0.0929(5) 1.1581(5) 0.21342(11) 0.0662(12) Uani 1 1 d . . .
H3B H 0.0015 1.1354 0.2132 0.079 Uiso 1 1 calc R . .
C12A C 0.0508(7) 0.3122(6) 0.05912(16) 0.0895(18) Uani 1 1 d . . .
H12J H 0.0449 0.2302 0.0548 0.134 Uiso 1 1 calc R . .
H12K H -0.0319 0.3057 0.0554 0.134 Uiso 1 1 calc R . .
H12L H 0.0749 0.3350 0.0801 0.134 Uiso 1 1 calc R . .
C11C C 0.6871(8) 1.1939(6) 0.1621(2) 0.111(2) Uani 1 1 d . . .
H11D H 0.6053 1.1178 0.1665 0.167 Uiso 1 1 calc R . .
H11E H 0.7468 1.2095 0.1785 0.167 Uiso 1 1 calc R . .
H11F H 0.7217 1.1808 0.1434 0.167 Uiso 1 1 calc R . .
C11B C 0.0708(8) 1.2718(6) 0.15356(16) 0.094(2) Uani 1 1 d . . .
H11G H 0.0814 1.2673 0.1319 0.141 Uiso 1 1 calc R . .
H11H H 0.0650 1.3477 0.1582 0.141 Uiso 1 1 calc R . .
H11I H -0.0073 1.1956 0.1601 0.141 Uiso 1 1 calc R . .
C2B C 0.1354(6) 1.1569(6) 0.24554(12) 0.0740(14) Uani 1 1 d . . .
H2B H 0.1437 1.2319 0.2569 0.089 Uiso 1 1 calc R . .
C7A C 0.0155(8) 0.6153(8) -0.06369(15) 0.105(2) Uani 1 1 d . . .
C11A C 0.2848(6) 0.4299(7) 0.0420(2) 0.105(2) Uani 1 1 d . . .
H11J H 0.2804 0.3485 0.0377 0.158 Uiso 1 1 calc R . .
H11K H 0.3165 0.4569 0.0624 0.158 Uiso 1 1 calc R . .
H11L H 0.3426 0.4943 0.0277 0.158 Uiso 1 1 calc R . .
C9B C 0.0369(7) 0.8656(7) 0.28794(16) 0.0975(19) Uani 1 1 d . . .
H9B1 H 0.0795 0.8459 0.3040 0.146 Uiso 1 1 calc R . .
H9B2 H 0.0411 0.8252 0.2693 0.146 Uiso 1 1 calc R . .
H9B3 H -0.0524 0.8333 0.2934 0.146 Uiso 1 1 calc R . .
C8B C 0.1107(9) 1.0826(10) 0.31270(14) 0.122(3) Uani 1 1 d . . .
H8B1 H 0.1539 1.0614 0.3283 0.182 Uiso 1 1 calc R . .
H8B2 H 0.0245 1.0581 0.3194 0.182 Uiso 1 1 calc R . .
H8B3 H 0.1585 1.1744 0.3088 0.182 Uiso 1 1 calc R . .
C8A C -0.0342(11) 0.7054(10) -0.0629(2) 0.130(3) Uani 1 1 d . . .
H8A1 H 0.0029 0.7664 -0.0794 0.194 Uiso 1 1 calc R . .
H8A2 H -0.0112 0.7514 -0.0437 0.194 Uiso 1 1 calc R . .
H8A3 H -0.1271 0.6578 -0.0649 0.194 Uiso 1 1 calc R . .
C9A C -0.0113(12) 0.5374(11) -0.09349(16) 0.151(4) Uani 1 1 d . . .
H9A1 H 0.0225 0.4793 -0.0918 0.227 Uiso 1 1 calc R . .
H9A2 H 0.0301 0.5960 -0.1103 0.227 Uiso 1 1 calc R . .
H9A3 H -0.1033 0.4882 -0.0970 0.227 Uiso 1 1 calc R . .
C1L1 C 0.064(3) 0.463(3) 0.2670(6) 0.323(13) Uiso 1 1 d D . .
C2L1 C -0.028(2) 0.402(2) 0.2388(5) 0.254(8) Uiso 1 1 d D . .
C4L1 C 0.190(3) 0.500(3) 0.2504(7) 0.330(14) Uiso 1 1 d D . .
C3L1 C 0.026(4) 0.559(4) 0.2546(11) 0.46(2) Uiso 1 1 d D . .
C4L2 C 0.5085(19) 0.3551(19) 0.3126(4) 0.223(7) Uiso 1 1 d D . .
C2L2 C 0.642(3) 0.606(3) 0.2930(7) 0.310(12) Uiso 1 1 d D . .
C3L2 C 0.453(3) 0.472(3) 0.2998(6) 0.294(11) Uiso 1 1 d D . .
C1L2 C 0.565(4) 0.460(3) 0.2877(10) 0.64(5) Uiso 1 1 d D . .

loop_
_atom_site_aniso_label
_atom_site_aniso_U_11
_atom_site_aniso_U_22
_atom_site_aniso_U_33
_atom_site_aniso_U_23
_atom_site_aniso_U_13
_atom_site_aniso_U_12
Se1 0.0426(2) 0.0792(3) 0.0701(3) -0.0063(2) -0.00068(19) 0.0369(2)
Se2 0.0433(2) 0.0472(2) 0.0671(2) -0.0042(2) -0.00066(18) 0.00606(18)
P3 0.0451(5) 0.0349(4) 0.0496(5) -0.0009(4) 0.0041(4) 0.0201(4)
P4 0.0467(5) 0.0437(5) 0.0545(5) -0.0015(4) -0.0040(4) 0.0272(4)
S1 0.1076(11) 0.0714(8) 0.0793(8) 0.0288(6) 0.0227(7) 0.0582(8)
S2 0.1041(11) 0.0745(8) 0.0918(10) 0.0093(7) -0.0252(8) 0.0550(8)
O6A 0.0451(14) 0.0373(13) 0.0634(16) -0.0076(11) 0.0075(12) 0.0185(11)
O6B 0.0455(14) 0.0521(15) 0.0613(16) -0.0101(12) -0.0041(12) 0.0279(12)
O2D 0.0582(17) 0.0533(16) 0.0713(19) -0.0026(14) 0.0110(14) 0.0254(14)
O2C 0.0497(15) 0.0515(15) 0.0711(19) -0.0065(13) 0.0019(13) 0.0267(13)
O1D 0.0611(17) 0.0414(14) 0.085(2) -0.0105(14) 0.0174(15) 0.0249(13)
O6C 0.0417(13) 0.0449(14) 0.0649(17) -0.0047(12) -0.0015(12) 0.0232(11)
C6C 0.047(2) 0.045(2) 0.066(2) -0.0003(17) 0.0016(17) 0.0263(17)
C6B 0.049(2) 0.056(2) 0.061(2) -0.0111(18) -0.0068(18) 0.0300(18)
O1C 0.0549(16) 0.0475(15) 0.089(2) -0.0204(14) -0.0067(15) 0.0297(13)
O6D 0.0425(13) 0.0364(12) 0.0623(16) -0.0028(11) 0.0046(11) 0.0221(11)
O1B 0.0510(15) 0.0618(17) 0.0539(16) -0.0146(13) -0.0093(12) 0.0254(13)
C4C 0.0416(19) 0.0371(18) 0.066(2) -0.0018(16) 0.0043(17) 0.0158(15)
C5C 0.0391(17) 0.0339(16) 0.062(2) 0.0000(15) 0.0060(15) 0.0197(14)
O1'C 0.071(2) 0.069(2) 0.072(2) -0.0125(16) 0.0042(16) 0.0417(17)
C4A 0.058(2) 0.0409(19) 0.063(2) -0.0036(17) 0.0059(18) 0.0265(18)
O3A 0.088(2) 0.0550(17) 0.073(2) -0.0105(15) -0.0132(17) 0.0453(17)
O4C 0.0611(19) 0.0439(16) 0.089(2) 0.0116(15) -0.0038(17) 0.0073(14)
C4D 0.0406(18) 0.050(2) 0.066(2) -0.0084(18) 0.0005(17) 0.0266(17)
C5A 0.0449(19) 0.049(2) 0.053(2) -0.0023(16) 0.0074(16) 0.0251(17)
O4A 0.099(3) 0.0593(19) 0.076(2) -0.0044(16) 0.0063(18) 0.0505(19)
O1A 0.0653(18) 0.0635(18) 0.0627(18) -0.0056(14) 0.0183(14) 0.0327(16)
C5D 0.048(2) 0.0384(18) 0.066(2) -0.0079(16) 0.0090(17) 0.0240(16)
C6D 0.0433(19) 0.0414(18) 0.061(2) -0.0077(16) 0.0024(16) 0.0224(16)
O4B 0.113(3) 0.0611(19) 0.065(2) -0.0148(15) -0.0132(19) 0.054(2)
C6A 0.047(2) 0.046(2) 0.065(2) -0.0086(18) 0.0110(18) 0.0215(17)
O1'A 0.128(4) 0.104(3) 0.058(2) 0.014(2) 0.013(2) 0.060(3)
C2D 0.042(2) 0.061(2) 0.088(3) -0.004(2) 0.014(2) 0.0299(19)
C7C 0.058(3) 0.069(3) 0.074(3) -0.009(2) -0.005(2) 0.035(2)
O3B 0.106(3) 0.069(2) 0.0512(17) 0.0044(14) 0.0068(16) 0.057(2)
C5B 0.0467(19) 0.046(2) 0.050(2) -0.0062(16) -0.0056(16) 0.0240(16)
O4D 0.0594(18) 0.083(2) 0.097(3) 0.0127(19) 0.0120(17) 0.0508(18)
O3C 0.0558(18) 0.069(2) 0.083(2) 0.0240(18) 0.0060(16) 0.0164(16)
C2C 0.051(2) 0.0386(19) 0.078(3) 0.0012(18) 0.007(2) 0.0177(17)
O2B 0.081(2) 0.125(3) 0.059(2) 0.009(2) 0.0101(17) 0.065(2)
C3C 0.0392(19) 0.043(2) 0.079(3) 0.0062(19) 0.0120(19) 0.0122(16)
O3D 0.0493(17) 0.088(2) 0.075(2) 0.0097(18) 0.0015(15) 0.0355(17)
O1'B 0.078(2) 0.125(3) 0.062(2) 0.006(2) -0.0084(18) 0.055(2)
C3D 0.040(2) 0.059(2) 0.083(3) -0.003(2) 0.0009(19) 0.0261(18)
O1'D 0.090(3) 0.0604(19) 0.072(2) -0.0132(16) 0.0109(18) 0.0325(18)
C11D 0.125(6) 0.088(4) 0.110(5) 0.011(4) 0.007(4) 0.071(4)
O2A 0.091(3) 0.081(2) 0.074(2) -0.0026(19) -0.016(2) 0.037(2)
C10D 0.058(2) 0.067(3) 0.077(3) 0.005(2) 0.003(2) 0.039(2)
C1C 0.054(2) 0.043(2) 0.088(3) -0.017(2) -0.008(2) 0.0231(19)
C10B 0.093(4) 0.051(2) 0.071(3) 0.003(2) -0.012(3) 0.040(3)
C3A 0.072(3) 0.042(2) 0.073(3) -0.0109(19) 0.000(2) 0.026(2)
C10C 0.054(2) 0.049(2) 0.086(3) 0.015(2) 0.013(2) 0.014(2)
C2A 0.106(4) 0.058(3) 0.062(3) -0.014(2) 0.002(3) 0.044(3)
C10A 0.074(3) 0.051(2) 0.087(3) 0.001(2) 0.006(2) 0.042(2)
C7D 0.072(3) 0.054(3) 0.071(3) -0.001(2) 0.020(2) 0.019(2)
C1B 0.085(3) 0.076(3) 0.050(2) -0.010(2) -0.011(2) 0.043(3)
C4B 0.056(2) 0.050(2) 0.055(2) -0.0039(17) -0.0085(18) 0.0298(18)
C1A 0.108(4) 0.075(3) 0.061(3) -0.003(2) 0.023(3) 0.059(3)
C1D 0.069(3) 0.058(2) 0.084(3) -0.008(2) 0.018(2) 0.042(2)
C12C 0.078(4) 0.083(4) 0.090(4) 0.009(3) 0.022(3) 0.030(3)
C8C 0.091(4) 0.101(4) 0.079(3) 0.012(3) 0.018(3) 0.061(4)
C9D 0.109(5) 0.111(5) 0.087(4) -0.003(4) 0.044(4) 0.045(4)
C9C 0.077(4) 0.128(6) 0.092(4) -0.034(4) -0.026(3) 0.056(4)
C12B 0.112(6) 0.080(4) 0.148(7) 0.024(4) 0.012(5) 0.041(4)
C7B 0.078(3) 0.123(5) 0.054(3) 0.005(3) 0.002(2) 0.053(4)
C12D 0.065(3) 0.113(5) 0.101(4) -0.013(4) -0.019(3) 0.054(3)
C8D 0.093(4) 0.089(4) 0.073(3) -0.003(3) -0.013(3) 0.038(3)
C3B 0.078(3) 0.073(3) 0.063(3) -0.007(2) -0.006(2) 0.049(3)
C12A 0.114(5) 0.069(3) 0.097(4) 0.022(3) 0.023(4) 0.055(3)
C11C 0.140(6) 0.069(4) 0.136(6) 0.033(4) 0.025(5) 0.060(4)
C11B 0.128(5) 0.077(4) 0.095(4) -0.013(3) -0.041(4) 0.064(4)
C2B 0.096(4) 0.091(4) 0.057(3) -0.014(2) -0.003(3) 0.063(3)
C7A 0.117(6) 0.112(5) 0.068(4) 0.003(3) -0.021(3) 0.042(5)
C11A 0.075(4) 0.079(4) 0.171(7) -0.001(4) 0.001(4) 0.046(3)
C9B 0.093(4) 0.111(5) 0.088(4) 0.026(4) -0.002(3) 0.051(4)
C8B 0.144(7) 0.176(8) 0.057(3) -0.003(4) 0.016(4) 0.090(6)
C8A 0.164(8) 0.142(7) 0.113(6) 0.032(5) -0.003(6) 0.099(7)
C9A 0.229(11) 0.157(8) 0.061(4) -0.030(5) -0.034(5) 0.092(8)

loop_
_atom_type_symbol
_atom_type_description
_atom_type_scat_dispersion_real
_atom_type_scat_dispersion_imag
_atom_type_scat_source
C C 0.0033 0.0016 'International Tables Vol C Tables 4.2.6.8 and 6.1.1.4'
H H 0.0000 0.0000 'International Tables Vol C Tables 4.2.6.8 and 6.1.1.4'
O O 0.0106 0.0060 'International Tables Vol C Tables 4.2.6.8 and 6.1.1.4'
P P 0.1023 0.0942 'International Tables Vol C Tables 4.2.6.8 and 6.1.1.4'
S S 0.1246 0.1234 'International Tables Vol C Tables 4.2.6.8 and 6.1.1.4'
Se Se -0.0929 2.2259 'International Tables Vol C Tables 4.2.6.8 and 6.1.1.4'

loop_
_geom_angle_atom_site_label_1
_geom_angle_atom_site_label_2
_geom_angle_atom_site_label_3
_geom_angle
_geom_angle_site_symmetry_1
_geom_angle_site_symmetry_3
_geom_angle_publ_flag
P4 Se1 Se2 105.20(3) . . ?
P3 Se2 Se1 104.60(3) . . ?
O6A P3 O6D 96.77(14) . . ?
O6A P3 S1 119.00(13) . . ?
O6D P3 S1 117.72(12) . . ?
O6A P3 Se2 108.72(12) . . ?
O6D P3 Se2 108.25(11) . . ?
S1 P3 Se2 105.80(7) . . ?
O6B P4 O6C 96.60(14) . . ?
O6B P4 S2 119.65(13) . . ?
O6C P4 S2 117.85(12) . . ?
O6B P4 Se1 108.62(12) . . ?
O6C P4 Se1 109.48(11) . . ?
S2 P4 Se1 104.32(7) . . ?
C6A O6A P3 119.9(2) . . ?
C6B O6B P4 119.6(2) . . ?
C2D O2D C7D 106.2(4) . . ?
C2C O2C C7C 107.6(3) . . ?
C1D O1D C5D 114.4(3) . . ?
C6C O6C P4 120.4(2) . . ?
O6C C6C C5C 106.1(3) . . ?
O6C C6C H6C1 110.5 . . ?
C5C C6C H6C1 110.5 . . ?
O6C C6C H6C2 110.5 . . ?
C5C C6C H6C2 110.5 . . ?
H6C1 C6C H6C2 108.7 . . ?
O6B C6B C5B 107.1(3) . . ?
O6B C6B H6B1 110.3 . . ?
C5B C6B H6B1 110.3 . . ?
O6B C6B H6B2 110.3 . . ?
C5B C6B H6B2 110.3 . . ?
H6B1 C6B H6B2 108.6 . . ?
C1C O1C C5C 114.8(3) . . ?
C6D O6D P3 120.7(2) . . ?
C1B O1B C5B 112.3(3) . . ?
O3C C4C C5C 109.8(3) . . ?
O3C C4C C3C 104.3(3) . . ?
C5C C4C C3C 111.1(3) . . ?
O3C C4C H4C 110.5 . . ?
C5C C4C H4C 110.5 . . ?
C3C C4C H4C 110.5 . . ?
O1C C5C C4C 110.7(3) . . ?
O1C C5C C6C 105.9(3) . . ?
C4C C5C C6C 112.6(3) . . ?
O1C C5C H5C 109.2 . . ?
C4C C5C H5C 109.2 . . ?
C6C C5C H5C 109.2 . . ?
C1C O1'C C7C 111.7(4) . . ?
O3A C4A C5A 110.1(4) . . ?
O3A C4A C3A 103.8(3) . . ?
C5A C4A C3A 111.5(4) . . ?
O3A C4A H4A 110.4 . . ?
C5A C4A H4A 110.4 . . ?
C3A C4A H4A 110.4 . . ?
C4A O3A C10A 109.0(3) . . ?
C10C O4C C3C 108.9(3) . 1_665 ?
O3D C4D C5D 110.6(3) . . ?
O3D C4D C3D 104.7(3) . . ?
C5D C4D C3D 111.7(3) . . ?
O1A C5A C6A 105.0(3) . . ?
O1A C5A C4A 109.9(3) . . ?
C6A C5A C4A 113.9(3) . . ?
O1A C5A H5A 109.3 . . ?
C6A C5A H5A 109.3 . . ?
C4A C5A H5A 109.3 . . ?
C3A O4A C10A 107.7(3) . . ?
C1A O1A C5A 113.0(4) . . ?
O1D C5D C6D 105.6(3) . . ?
O1D C5D C4D 108.9(3) . . ?
C6D C5D C4D 111.6(3) . . ?
O6D C6D C5D 106.2(3) . . ?
O6D C6D H6D1 110.5 . . ?
C5D C6D H6D1 110.5 . . ?
O6D C6D H6D2 110.5 . . ?
C5D C6D H6D2 110.5 . . ?
H6D1 C6D H6D2 108.7 . . ?
C10B O4B C3B 107.9(3) . . ?
O6A C6A C5A 106.1(3) . . ?
O6A C6A H6A1 110.5 . . ?
C5A C6A H6A1 110.5 . . ?
O6A C6A H6A2 110.5 . . ?
C5A C6A H6A2 110.5 . . ?
H6A1 C6A H6A2 108.7 . . ?
C7A O1'A C1A 111.0(5) . . ?
O2D C2D C3D 109.5(3) . . ?
O2D C2D C1D 103.2(4) . . ?
C3D C2D C1D 114.4(4) . . ?
O2D C2D H2D 109.8 . . ?
C3D C2D H2D 109.8 . . ?
C1D C2D H2D 109.8 . . ?
O2C C7C O1'C 103.5(4) . . ?
O2C C7C C8C 110.2(4) . . ?
O1'C C7C C8C 109.4(4) . . ?
O2C C7C C9C 110.2(4) . . ?
O1'C C7C C9C 108.8(5) . . ?
C8C C7C C9C 114.2(5) . . ?
C10B O3B C4B 108.9(4) . . ?
O1B C5B C4B 110.8(3) . . ?
O1B C5B C6B 102.4(3) . . ?
C4B C5B C6B 113.9(3) . . ?
O1B C5B H5B 109.8 . . ?
C4B C5B H5B 109.8 . . ?
C6B C5B H5B 109.8 . . ?
C10D O4D C3D 109.6(3) . . ?
C4C O3C C10C 111.2(4) . 1_445 ?
O2C C2C C3C 110.0(3) . . ?
O2C C2C C1C 102.4(4) . . ?
C3C C2C C1C 114.4(4) . . ?
O2C C2C H2C 109.9 . . ?
C3C C2C H2C 109.9 . . ?
C1C C2C H2C 109.9 . . ?
C7B O2B C2B 105.8(4) . . ?
O4C C3C C2C 106.7(4) 1_445 . ?
O4C C3C C4C 103.4(4) 1_445 . ?
C2C C3C C4C 114.7(3) . . ?
O4C C3C H3C 110.6 1_445 . ?
C2C C3C H3C 110.6 . . ?
C4C C3C H3C 110.6 . . ?
C4D O3D C10D 111.4(3) . . ?
C1B O1'B C7B 110.1(4) . . ?
O4D C3D C2D 106.1(4) . . ?
O4D C3D C4D 103.2(4) . . ?
C2D C3D C4D 114.4(4) . . ?
O4D C3D H3D 110.9 . . ?
C2D C3D H3D 110.9 . . ?
C4D C3D H3D 110.9 . . ?
C1D O1'D C7D 110.3(4) . . ?
C10D C11D H11A 109.5 . . ?
C10D C11D H11B 109.5 . . ?
H11A C11D H11B 109.5 . . ?
C10D C11D H11C 109.5 . . ?
H11A C11D H11C 109.5 . . ?
H11B C11D H11C 109.5 . . ?
C2A O2A C7A 107.0(5) . . ?
O4D C10D O3D 104.9(4) . . ?
O4D C10D C11D 110.4(5) . . ?
O3D C10D C11D 109.2(5) . . ?
O4D C10D C12D 109.4(5) . . ?
O3D C10D C12D 109.2(4) . . ?
C11D C10D C12D 113.4(5) . . ?
O1'C C1C O1C 111.6(4) . . ?
O1'C C1C C2C 103.3(4) . . ?
O1C C1C C2C 113.9(4) . . ?
O1'C C1C H1C 109.3 . . ?
O1C C1C H1C 109.3 . . ?
C2C C1C H1C 109.3 . . ?
O4B C10B O3B 103.9(3) . . ?
O4B C10B C12B 108.6(5) . . ?
O3B C10B C12B 107.8(5) . . ?
O4B C10B C11B 110.0(5) . . ?
O3B C10B C11B 110.0(4) . . ?
C12B C10B C11B 115.7(5) . . ?
O4A C3A C2A 108.4(4) . . ?
O4A C3A C4A 104.6(4) . . ?
C2A C3A C4A 114.7(4) . . ?
O4A C3A H3A 109.6 . . ?
C2A C3A H3A 109.6 . . ?
C4A C3A H3A 109.6 . . ?
O3C C10C O4C 105.5(4) 1_665 . ?
O3C C10C C12C 110.0(5) 1_665 . ?
O4C C10C C12C 111.9(5) . . ?
O3C C10C C11C 109.8(5) 1_665 . ?
O4C C10C C11C 106.6(5) . . ?
C12C C10C C11C 112.7(5) . . ?
O2A C2A C3A 109.7(4) . . ?
O2A C2A C1A 104.4(4) . . ?
C3A C2A C1A 113.9(4) . . ?
O2A C2A H2A 109.5 . . ?
C3A C2A H2A 109.5 . . ?
C1A C2A H2A 109.5 . . ?
O4A C10A O3A 105.0(4) . . ?
O4A C10A C12A 111.7(5) . . ?
O3A C10A C12A 109.5(4) . . ?
O4A C10A C11A 108.0(5) . . ?
O3A C10A C11A 107.8(4) . . ?
C12A C10A C11A 114.4(5) . . ?
O1'D C7D O2D 104.0(4) . . ?
O1'D C7D C8D 109.2(5) . . ?
O2D C7D C8D 108.9(4) . . ?
O1'D C7D C9D 109.9(5) . . ?
O2D C7D C9D 110.3(5) . . ?
C8D C7D C9D 114.0(6) . . ?
O1B C1B O1'B 110.9(4) . . ?
O1B C1B C2B 114.4(4) . . ?
O1'B C1B C2B 105.4(5) . . ?
O1B C1B H1B 108.7 . . ?
O1'B C1B H1B 108.7 . . ?
C2B C1B H1B 108.7 . . ?
O3B C4B C5B 110.0(4) . . ?
O3B C4B C3B 104.1(3) . . ?
C5B C4B C3B 111.4(3) . . ?
O3B C4B H4B 110.4 . . ?
C5B C4B H4B 110.4 . . ?
C3B C4B H4B 110.4 . . ?
O1A C1A O1'A 109.9(4) . . ?
O1A C1A C2A 114.8(4) . . ?
O1'A C1A C2A 102.8(5) . . ?
O1A C1A H1A 109.7 . . ?
O1'A C1A H1A 109.7 . . ?
C2A C1A H1A 109.7 . . ?
O1'D C1D O1D 110.8(4) . . ?
O1'D C1D C2D 104.2(4) . . ?
O1D C1D C2D 114.9(4) . . ?
O1'D C1D H1D 108.9 . . ?
O1D C1D H1D 108.9 . . ?
C2D C1D H1D 108.9 . . ?
C10C C12C H12A 109.5 . . ?
C10C C12C H12B 109.5 . . ?
H12A C12C H12B 109.5 . . ?
C10C C12C H12C 109.5 . . ?
H12A C12C H12C 109.5 . . ?
H12B C12C H12C 109.5 . . ?
C7C C8C H8C1 109.5 . . ?
C7C C8C H8C2 109.5 . . ?
H8C1 C8C H8C2 109.5 . . ?
C7C C8C H8C3 109.5 . . ?
H8C1 C8C H8C3 109.5 . . ?
H8C2 C8C H8C3 109.5 . . ?
C7D C9D H9D1 109.5 . . ?
C7D C9D H9D2 109.5 . . ?
H9D1 C9D H9D2 109.5 . . ?
C7D C9D H9D3 109.5 . . ?
H9D1 C9D H9D3 109.5 . . ?
H9D2 C9D H9D3 109.5 . . ?
C7C C9C H9C1 109.5 . . ?
C7C C9C H9C2 109.5 . . ?
H9C1 C9C H9C2 109.5 . . ?
C7C C9C H9C3 109.5 . . ?
H9C1 C9C H9C3 109.5 . . ?
H9C2 C9C H9C3 109.5 . . ?
C10B C12B H12D 109.5 . . ?
C10B C12B H12E 109.5 . . ?
H12D C12B H12E 109.5 . . ?
C10B C12B H12F 109.5 . . ?
H12D C12B H12F 109.5 . . ?
H12E C12B H12F 109.5 . . ?
O1'B C7B O2B 104.5(4) . . ?
O1'B C7B C9B 110.0(6) . . ?
O2B C7B C9B 108.7(5) . . ?
O1'B C7B C8B 108.8(6) . . ?
O2B C7B C8B 111.5(6) . . ?
C9B C7B C8B 113.1(6) . . ?
C10D C12D H12G 109.5 . . ?
C10D C12D H12H 109.5 . . ?
H12G C12D H12H 109.5 . . ?
C10D C12D H12I 109.5 . . ?
H12G C12D H12I 109.5 . . ?
H12H C12D H12I 109.5 . . ?
C7D C8D H8D1 109.5 . . ?
C7D C8D H8D2 109.5 . . ?
H8D1 C8D H8D2 109.5 . . ?
C7D C8D H8D3 109.5 . . ?
H8D1 C8D H8D3 109.5 . . ?
H8D2 C8D H8D3 109.5 . . ?
O4B C3B C2B 106.9(4) . . ?
O4B C3B C4B 104.3(4) . . ?
C2B C3B C4B 115.8(4) . . ?
O4B C3B H3B 109.9 . . ?
C2B C3B H3B 109.9 . . ?
C4B C3B H3B 109.9 . . ?
C10A C12A H12J 109.5 . . ?
C10A C12A H12K 109.5 . . ?
H12J C12A H12K 109.5 . . ?
C10A C12A H12L 109.5 . . ?
H12J C12A H12L 109.5 . . ?
H12K C12A H12L 109.5 . . ?
C10C C11C H11D 109.5 . . ?
C10C C11C H11E 109.5 . . ?
H11D C11C H11E 109.5 . . ?
C10C C11C H11F 109.5 . . ?
H11D C11C H11F 109.5 . . ?
H11E C11C H11F 109.5 . . ?
C10B C11B H11G 109.5 . . ?
C10B C11B H11H 109.5 . . ?
H11G C11B H11H 109.5 . . ?
C10B C11B H11I 109.5 . . ?
H11G C11B H11I 109.5 . . ?
H11H C11B H11I 109.5 . . ?
O2B C2B C3B 107.3(5) . . ?
O2B C2B C1B 102.6(4) . . ?
C3B C2B C1B 115.7(4) . . ?
O2B C2B H2B 110.3 . . ?
C3B C2B H2B 110.3 . . ?
C1B C2B H2B 110.3 . . ?
O2A C7A O1'A 104.7(5) . . ?
O2A C7A C8A 110.2(7) . . ?
O1'A C7A C8A 110.4(7) . . ?
O2A C7A C9A 107.2(7) . . ?
O1'A C7A C9A 108.7(8) . . ?
C8A C7A C9A 115.2(7) . . ?
C10A C11A H11J 109.5 . . ?
C10A C11A H11K 109.5 . . ?
H11J C11A H11K 109.5 . . ?
C10A C11A H11L 109.5 . . ?
H11J C11A H11L 109.5 . . ?
H11K C11A H11L 109.5 . . ?
C7B C9B H9B1 109.5 . . ?
C7B C9B H9B2 109.5 . . ?
H9B1 C9B H9B2 109.5 . . ?
C7B C9B H9B3 109.5 . . ?
H9B1 C9B H9B3 109.5 . . ?
H9B2 C9B H9B3 109.5 . . ?
C7B C8B H8B1 109.5 . . ?
C7B C8B H8B2 109.5 . . ?
H8B1 C8B H8B2 109.5 . . ?
C7B C8B H8B3 109.5 . . ?
H8B1 C8B H8B3 109.5 . . ?
H8B2 C8B H8B3 109.5 . . ?
C7A C8A H8A1 109.5 . . ?
C7A C8A H8A2 109.5 . . ?
H8A1 C8A H8A2 109.5 . . ?
C7A C8A H8A3 109.5 . . ?
H8A1 C8A H8A3 109.5 . . ?
H8A2 C8A H8A3 109.5 . . ?
C7A C9A H9A1 109.5 . . ?
C7A C9A H9A2 109.5 . . ?
H9A1 C9A H9A2 109.5 . . ?
C7A C9A H9A3 109.5 . . ?
H9A1 C9A H9A3 109.5 . . ?
H9A2 C9A H9A3 109.5 . . ?
C4L1 C1L1 C3L1 103(3) . . ?
C4L1 C1L1 C2L1 97(2) . . ?
C3L1 C1L1 C2L1 71(2) . . ?
C1L1 C2L1 C3L1 53.5(11) . . ?
C1L1 C3L1 C2L1 56.0(14) . . ?
C1L2 C4L2 C3L2 50.6(11) . . ?
C1L2 C2L2 C3L2 47.5(13) . . ?
C1L2 C3L2 C4L2 52.2(11) . . ?
C1L2 C3L2 C2L2 48.5(13) . . ?
C4L2 C3L2 C2L2 88.0(16) . . ?
C3L2 C1L2 C2L2 84(2) . . ?
C3L2 C1L2 C4L2 77.3(18) . . ?
C2L2 C1L2 C4L2 126(4) . . ?

loop_
_geom_bond_atom_site_label_1
_geom_bond_atom_site_label_2
_geom_bond_distance
_geom_bond_site_symmetry_2
_geom_bond_publ_flag
Se1 P4 2.2212(11) . ?
Se1 Se2 2.3388(7) . ?
Se2 P3 2.2252(11) . ?
P3 O6A 1.570(3) . ?
P3 O6D 1.575(3) . ?
P3 S1 1.9149(15) . ?
P4 O6B 1.570(3) . ?
P4 O6C 1.576(3) . ?
P4 S2 1.9123(16) . ?
O6A C6A 1.455(5) . ?
O6B C6B 1.442(5) . ?
O2D C2D 1.409(6) . ?
O2D C7D 1.443(6) . ?
O2C C2C 1.416(5) . ?
O2C C7C 1.429(6) . ?
O1D C1D 1.402(6) . ?
O1D C5D 1.438(4) . ?
O6C C6C 1.440(5) . ?
C6C C5C 1.531(5) . ?
C6C H6C1 0.9700 . ?
C6C H6C2 0.9700 . ?
C6B C5B 1.536(6) . ?
C6B H6B1 0.9700 . ?
C6B H6B2 0.9700 . ?
O1C C1C 1.406(6) . ?
O1C C5C 1.411(4) . ?
O6D C6D 1.439(4) . ?
O1B C1B 1.392(6) . ?
O1B C5B 1.437(5) . ?
C4C O3C 1.397(5) . ?
C4C C5C 1.516(5) . ?
C4C C3C 1.556(6) . ?
C4C H4C 0.9800 . ?
C5C H5C 0.9800 . ?
O1'C C1C 1.395(6) . ?
O1'C C7C 1.440(6) . ?
C4A O3A 1.419(6) . ?
C4A C5A 1.512(6) . ?
C4A C3A 1.548(6) . ?
C4A H4A 0.9800 . ?
O3A C10A 1.432(5) . ?
O4C C10C 1.410(7) . ?
O4C C3C 1.421(5) 1_665 ?
C4D O3D 1.401(6) . ?
C4D C5D 1.532(6) . ?
C4D C3D 1.548(6) . ?
C5A O1A 1.437(5) . ?
C5A C6A 1.501(6) . ?
C5A H5A 0.9800 . ?
O4A C3A 1.408(6) . ?
O4A C10A 1.407(7) . ?
O1A C1A 1.415(6) . ?
C5D C6D 1.516(5) . ?
C6D H6D1 0.9700 . ?
C6D H6D2 0.9700 . ?
O4B C10B 1.415(6) . ?
O4B C3B 1.429(7) . ?
C6A H6A1 0.9700 . ?
C6A H6A2 0.9700 . ?
O1'A C7A 1.426(9) . ?
O1'A C1A 1.430(7) . ?
C2D C3D 1.506(7) . ?
C2D C1D 1.524(7) . ?
C2D H2D 0.9800 . ?
C7C C8C 1.484(8) . ?
C7C C9C 1.530(8) . ?
O3B C10B 1.421(6) . ?
O3B C4B 1.446(5) . ?
C5B C4B 1.504(5) . ?
C5B H5B 0.9800 . ?
O4D C10D 1.415(6) . ?
O4D C3D 1.427(6) . ?
O3C C10C 1.409(6) 1_445 ?
C2C C3C 1.495(7) . ?
C2C C1C 1.550(6) . ?
C2C H2C 0.9800 . ?
O2B C7B 1.438(7) . ?
O2B C2B 1.446(7) . ?
C3C O4C 1.421(5) 1_445 ?
C3C H3C 0.9800 . ?
O3D C10D 1.421(5) . ?
O1'B C1B 1.400(7) . ?
O1'B C7B 1.427(7) . ?
C3D H3D 0.9800 . ?
O1'D C1D 1.397(7) . ?
O1'D C7D 1.441(6) . ?
C11D C10D 1.490(8) . ?
C11D H11A 0.9600 . ?
C11D H11B 0.9600 . ?
C11D H11C 0.9600 . ?
O2A C2A 1.422(7) . ?
O2A C7A 1.420(8) . ?
C10D C12D 1.515(8) . ?
C1C H1C 0.9800 . ?
C10B C12B 1.501(10) . ?
C10B C11B 1.516(8) . ?
C3A C2A 1.500(7) . ?
C3A H3A 0.9800 . ?
C10C O3C 1.409(6) 1_665 ?
C10C C12C 1.516(8) . ?
C10C C11C 1.524(8) . ?
C2A C1A 1.527(8) . ?
C2A H2A 0.9800 . ?
C10A C12A 1.484(8) . ?
C10A C11A 1.516(8) . ?
C7D C8D 1.509(9) . ?
C7D C9D 1.519(8) . ?
C1B C2B 1.527(8) . ?
C1B H1B 0.9800 . ?
C4B C3B 1.517(6) . ?
C4B H4B 0.9800 . ?
C1A H1A 0.9800 . ?
C1D H1D 0.9800 . ?
C12C H12A 0.9600 . ?
C12C H12B 0.9600 . ?
C12C H12C 0.9600 . ?
C8C H8C1 0.9600 . ?
C8C H8C2 0.9600 . ?
C8C H8C3 0.9600 . ?
C9D H9D1 0.9600 . ?
C9D H9D2 0.9600 . ?
C9D H9D3 0.9600 . ?
C9C H9C1 0.9600 . ?
C9C H9C2 0.9600 . ?
C9C H9C3 0.9600 . ?
C12B H12D 0.9600 . ?
C12B H12E 0.9600 . ?
C12B H12F 0.9600 . ?
C7B C9B 1.496(10) . ?
C7B C8B 1.519(9) . ?
C12D H12G 0.9600 . ?
C12D H12H 0.9600 . ?
C12D H12I 0.9600 . ?
C8D H8D1 0.9600 . ?
C8D H8D2 0.9600 . ?
C8D H8D3 0.9600 . ?
C3B C2B 1.494(7) . ?
C3B H3B 0.9800 . ?
C12A H12J 0.9600 . ?
C12A H12K 0.9600 . ?
C12A H12L 0.9600 . ?
C11C H11D 0.9600 . ?
C11C H11E 0.9600 . ?
C11C H11F 0.9600 . ?
C11B H11G 0.9600 . ?
C11B H11H 0.9600 . ?
C11B H11I 0.9600 . ?
C2B H2B 0.9800 . ?
C7A C8A 1.460(12) . ?
C7A C9A 1.536(10) . ?
C11A H11J 0.9600 . ?
C11A H11K 0.9600 . ?
C11A H11L 0.9600 . ?
C9B H9B1 0.9600 . ?
C9B H9B2 0.9600 . ?
C9B H9B3 0.9600 . ?
C8B H8B1 0.9600 . ?
C8B H8B2 0.9600 . ?
C8B H8B3 0.9600 . ?
C8A H8A1 0.9600 . ?
C8A H8A2 0.9600 . ?
C8A H8A3 0.9600 . ?
C9A H9A1 0.9600 . ?
C9A H9A2 0.9600 . ?
C9A H9A3 0.9600 . ?
C1L1 C4L1 1.520(18) . ?
C1L1 C3L1 1.517(19) . ?
C1L1 C2L1 1.565(18) . ?
C2L1 C3L1 1.78(4) . ?
C4L2 C1L2 1.53(2) . ?
C4L2 C3L2 1.89(3) . ?
C2L2 C1L2 1.52(2) . ?
C2L2 C3L2 2.02(4) . ?
C3L2 C1L2 1.50(2) . ?

loop_
_geom_torsion_atom_site_label_1
_geom_torsion_atom_site_label_2
_geom_torsion_atom_site_label_3
_geom_torsion_atom_site_label_4
_geom_torsion
_geom_torsion_site_symmetry_1
_geom_torsion_site_symmetry_2
_geom_torsion_site_symmetry_3
_geom_torsion_site_symmetry_4
_geom_torsion_publ_flag
P4 Se1 Se2 P3 -71.36(4) . . . . ?
Se1 Se2 P3 O6A -29.26(12) . . . . ?
Se1 Se2 P3 O6D 74.80(10) . . . . ?
Se1 Se2 P3 S1 -158.15(6) . . . . ?
Se2 Se1 P4 O6B -31.39(12) . . . . ?
Se2 Se1 P4 O6C 72.95(11) . . . . ?
Se2 Se1 P4 S2 -160.07(6) . . . . ?
O6D P3 O6A C6A 178.8(3) . . . . ?
S1 P3 O6A C6A 51.8(3) . . . . ?
Se2 P3 O6A C6A -69.3(3) . . . . ?
O6C P4 O6B C6B -176.0(3) . . . . ?
S2 P4 O6B C6B 56.7(3) . . . . ?
Se1 P4 O6B C6B -62.8(3) . . . . ?
O6B P4 O6C C6C -175.8(3) . . . . ?
S2 P4 O6C C6C -47.2(3) . . . . ?
Se1 P4 O6C C6C 71.7(3) . . . . ?
P4 O6C C6C C5C 175.4(2) . . . . ?
P4 O6B C6B C5B -148.7(3) . . . . ?
O6A P3 O6D C6D -177.6(3) . . . . ?
S1 P3 O6D C6D -49.8(3) . . . . ?
Se2 P3 O6D C6D 70.1(3) . . . . ?
C1C O1C C5C C4C 68.7(5) . . . . ?
C1C O1C C5C C6C -169.0(4) . . . . ?
O3C C4C C5C O1C 69.9(4) . . . . ?
C3C C4C C5C O1C -45.0(4) . . . . ?
O3C C4C C5C C6C -48.5(4) . . . . ?
C3C C4C C5C C6C -163.3(3) . . . . ?
O6C C6C C5C O1C 179.7(3) . . . . ?
O6C C6C C5C C4C -59.3(4) . . . . ?
C5A C4A O3A C10A -129.6(4) . . . . ?
C3A C4A O3A C10A -10.1(5) . . . . ?
O3A C4A C5A O1A 70.5(4) . . . . ?
C3A C4A C5A O1A -44.1(5) . . . . ?
O3A C4A C5A C6A -46.9(4) . . . . ?
C3A C4A C5A C6A -161.5(4) . . . . ?
C6A C5A O1A C1A -167.7(4) . . . . ?
C4A C5A O1A C1A 69.4(5) . . . . ?
C1D O1D C5D C6D -171.6(4) . . . . ?
C1D O1D C5D C4D 68.4(5) . . . . ?
O3D C4D C5D O1D 70.8(4) . . . . ?
C3D C4D C5D O1D -45.4(5) . . . . ?
O3D C4D C5D C6D -45.4(4) . . . . ?
C3D C4D C5D C6D -161.6(3) . . . . ?
P3 O6D C6D C5D 175.9(3) . . . . ?
O1D C5D C6D O6D -178.8(3) . . . . ?
C4D C5D C6D O6D -60.7(4) . . . . ?
P3 O6A C6A C5A -141.5(3) . . . . ?
O1A C5A C6A O6A 178.1(3) . . . . ?
C4A C5A C6A O6A -61.7(4) . . . . ?
C7D O2D C2D C3D 157.3(4) . . . . ?
C7D O2D C2D C1D 35.1(4) . . . . ?
C2C O2C C7C O1'C -31.0(4) . . . . ?
C2C O2C C7C C8C -147.8(4) . . . . ?
C2C O2C C7C C9C 85.2(5) . . . . ?
C1C O1'C C7C O2C 14.0(5) . . . . ?
C1C O1'C C7C C8C 131.4(5) . . . . ?
C1C O1'C C7C C9C -103.2(5) . . . . ?
C1B O1B C5B C4B 70.5(4) . . . . ?
C1B O1B C5B C6B -167.7(4) . . . . ?
O6B C6B C5B O1B 177.0(3) . . . . ?
O6B C6B C5B C4B -63.3(4) . . . . ?
C5C C4C O3C C10C -125.2(4) . . . 1_445 ?
C3C C4C O3C C10C -6.0(5) . . . 1_445 ?
C7C O2C C2C C3C 156.6(3) . . . . ?
C7C O2C C2C C1C 34.6(4) . . . . ?
O2C C2C C3C O4C 172.7(3) . . . 1_445 ?
C1C C2C C3C O4C -72.7(4) . . . 1_445 ?
O2C C2C C3C C4C -73.4(5) . . . . ?
C1C C2C C3C C4C 41.2(5) . . . . ?
O3C C4C C3C O4C -10.2(4) . . . 1_445 ?
C5C C4C C3C O4C 108.0(4) . . . 1_445 ?
O3C C4C C3C C2C -126.0(4) . . . . ?
C5C C4C C3C C2C -7.8(5) . . . . ?
C5D C4D O3D C10D -123.7(4) . . . . ?
C3D C4D O3D C10D -3.2(5) . . . . ?
C10D O4D C3D C2D 143.7(4) . . . . ?
C10D O4D C3D C4D 23.1(5) . . . . ?
O2D C2D C3D O4D 173.4(3) . . . . ?
C1D C2D C3D O4D -71.3(4) . . . . ?
O2D C2D C3D C4D -73.5(5) . . . . ?
C1D C2D C3D C4D 41.8(5) . . . . ?
O3D C4D C3D O4D -11.8(4) . . . . ?
C5D C4D C3D O4D 107.9(4) . . . . ?
O3D C4D C3D C2D -126.7(4) . . . . ?
C5D C4D C3D C2D -6.9(5) . . . . ?
C3D O4D C10D O3D -25.5(5) . . . . ?
C3D O4D C10D C11D -143.0(5) . . . . ?
C3D O4D C10D C12D 91.5(5) . . . . ?
C4D O3D C10D O4D 17.3(5) . . . . ?
C4D O3D C10D C11D 135.6(5) . . . . ?
C4D O3D C10D C12D -99.8(5) . . . . ?
C7C O1'C C1C O1C -116.2(4) . . . . ?
C7C O1'C C1C C2C 6.5(5) . . . . ?
C5C O1C C1C O1'C 84.1(4) . . . . ?
C5C O1C C1C C2C -32.4(5) . . . . ?
O2C C2C C1C O1'C -24.7(4) . . . . ?
C3C C2C C1C O1'C -143.7(4) . . . . ?
O2C C2C C1C O1C 96.5(4) . . . . ?
C3C C2C C1C O1C -22.4(5) . . . . ?
C3B O4B C10B O3B -34.0(5) . . . . ?
C3B O4B C10B C12B -148.6(5) . . . . ?
C3B O4B C10B C11B 83.8(5) . . . . ?
C4B O3B C10B O4B 28.0(5) . . . . ?
C4B O3B C10B C12B 143.1(5) . . . . ?
C4B O3B C10B C11B -89.8(5) . . . . ?
C10A O4A C3A C2A 148.9(4) . . . . ?
C10A O4A C3A C4A 26.0(5) . . . . ?
O3A C4A C3A O4A -9.5(5) . . . . ?
C5A C4A C3A O4A 109.0(4) . . . . ?
O3A C4A C3A C2A -128.1(5) . . . . ?
C5A C4A C3A C2A -9.7(6) . . . . ?
C3C O4C C10C O3C -27.1(5) 1_665 . . 1_665 ?
C3C O4C C10C C12C 92.5(5) 1_665 . . . ?
C3C O4C C10C C11C -143.8(5) 1_665 . . . ?
C7A O2A C2A C3A 154.4(5) . . . . ?
C7A O2A C2A C1A 31.9(5) . . . . ?
O4A C3A C2A O2A 169.4(4) . . . . ?
C4A C3A C2A O2A -74.1(5) . . . . ?
O4A C3A C2A C1A -74.0(5) . . . . ?
C4A C3A C2A C1A 42.5(6) . . . . ?
C3A O4A C10A O3A -32.7(5) . . . . ?
C3A O4A C10A C12A 85.8(5) . . . . ?
C3A O4A C10A C11A -147.5(4) . . . . ?
C4A O3A C10A O4A 26.3(5) . . . . ?
C4A O3A C10A C12A -93.7(5) . . . . ?
C4A O3A C10A C11A 141.3(5) . . . . ?
C1D O1'D C7D O2D 14.0(5) . . . . ?
C1D O1'D C7D C8D 130.1(5) . . . . ?
C1D O1'D C7D C9D -104.1(6) . . . . ?
C2D O2D C7D O1'D -31.1(5) . . . . ?
C2D O2D C7D C8D -147.4(4) . . . . ?
C2D O2D C7D C9D 86.7(5) . . . . ?
C5B O1B C1B O1'B 80.3(5) . . . . ?
C5B O1B C1B C2B -38.8(6) . . . . ?
C7B O1'B C1B O1B -125.2(5) . . . . ?
C7B O1'B C1B C2B -0.9(6) . . . . ?
C10B O3B C4B C5B -131.2(4) . . . . ?
C10B O3B C4B C3B -11.8(5) . . . . ?
O1B C5B C4B O3B 71.1(4) . . . . ?
C6B C5B C4B O3B -43.8(4) . . . . ?
O1B C5B C4B C3B -43.8(5) . . . . ?
C6B C5B C4B C3B -158.7(4) . . . . ?
C5A O1A C1A O1'A 80.8(5) . . . . ?
C5A O1A C1A C2A -34.4(6) . . . . ?
C7A O1'A C1A O1A -120.2(5) . . . . ?
C7A O1'A C1A C2A 2.5(6) . . . . ?
O2A C2A C1A O1A 98.6(5) . . . . ?
C3A C2A C1A O1A -21.1(6) . . . . ?
O2A C2A C1A O1'A -20.7(5) . . . . ?
C3A C2A C1A O1'A -140.4(4) . . . . ?
C7D O1'D C1D O1D -117.1(4) . . . . ?
C7D O1'D C1D C2D 7.0(5) . . . . ?
C5D O1D C1D O1'D 85.5(4) . . . . ?
C5D O1D C1D C2D -32.2(6) . . . . ?
O2D C2D C1D O1'D -25.9(4) . . . . ?
C3D C2D C1D O1'D -144.7(4) . . . . ?
O2D C2D C1D O1D 95.5(5) . . . . ?
C3D C2D C1D O1D -23.3(6) . . . . ?
C1B O1'B C7B O2B 21.0(6) . . . . ?
C1B O1'B C7B C9B 137.5(5) . . . . ?
C1B O1'B C7B C8B -98.1(6) . . . . ?
C2B O2B C7B O1'B -33.5(6) . . . . ?
C2B O2B C7B C9B -150.9(5) . . . . ?
C2B O2B C7B C8B 83.9(6) . . . . ?
C10B O4B C3B C2B 149.7(4) . . . . ?
C10B O4B C3B C4B 26.5(5) . . . . ?
O3B C4B C3B O4B -8.7(5) . . . . ?
C5B C4B C3B O4B 109.8(4) . . . . ?
O3B C4B C3B C2B -125.9(5) . . . . ?
C5B C4B C3B C2B -7.4(6) . . . . ?
C7B O2B C2B C3B 154.6(4) . . . . ?
C7B O2B C2B C1B 32.2(5) . . . . ?
O4B C3B C2B O2B 167.1(4) . . . . ?
C4B C3B C2B O2B -77.2(5) . . . . ?
O4B C3B C2B C1B -79.1(6) . . . . ?
C4B C3B C2B C1B 36.6(7) . . . . ?
O1B C1B C2B O2B 102.8(5) . . . . ?
O1'B C1B C2B O2B -19.2(5) . . . . ?
O1B C1B C2B C3B -13.6(7) . . . . ?
O1'B C1B C2B C3B -135.7(5) . . . . ?
C2A O2A C7A O1'A -30.4(7) . . . . ?
C2A O2A C7A C8A -149.1(6) . . . . ?
C2A O2A C7A C9A 84.9(7) . . . . ?
C1A O1'A C7A O2A 16.7(7) . . . . ?
C1A O1'A C7A C8A 135.2(6) . . . . ?
C1A O1'A C7A C9A -97.6(6) . . . . ?
C4L1 C1L1 C2L1 C3L1 -102(3) . . . . ?
C4L1 C1L1 C3L1 C2L1 92(2) . . . . ?
C1L2 C4L2 C3L2 C2L2 -36(2) . . . . ?
C1L2 C2L2 C3L2 C4L2 38(3) . . . . ?
C4L2 C3L2 C1L2 C2L2 -129(4) . . . . ?
C2L2 C3L2 C1L2 C4L2 129(4) . . . . ?
C3L2 C2L2 C1L2 C4L2 -70(3) . . . . ?
C3L2 C4L2 C1L2 C2L2 73(3) . . . . ?
